data_4084078
loop_
_publ_author_name
'Marchetti, Fabio'
'Zacchini, Stefano'
'Zanotti, Valerio'

_publ_section_title
;
 Coupling of Isocyanide and \m-Aminocarbyne Ligands in Diiron Complexes
 Promoted by Hydride Addition
;
_journal_issue 15
_journal_name_full Organometallics
_journal_page_first 3990
_journal_paper_doi 10.1021/om500502h
_journal_volume 33
_journal_year 2014
_chemical_formula_sum 'C31 H32 Fe2 N2 O2'
_chemical_formula_weight 576.29
_chemical_name_systematic
; 
 ? 
;
_space_group_IT_number 19
_symmetry_cell_setting orthorhombic
_symmetry_space_group_name_Hall 'P 2ac 2ab'
_symmetry_space_group_name_H-M 'P 21 21 21'
_atom_sites_solution_hydrogens geom
_atom_sites_solution_primary direct
_atom_sites_solution_secondary difmap
_audit_creation_method SHELXL-97
_cell_angle_alpha 90.00
_cell_angle_beta 90.00
_cell_angle_gamma 90.00
_cell_formula_units_Z 4
_cell_length_a 8.3237(17)
_cell_length_b 14.902(3)
_cell_length_c 21.210(4)
_cell_measurement_reflns_used 885
_cell_measurement_temperature 293(2)
_cell_measurement_theta_max 21.964
_cell_measurement_theta_min 2.3595
_cell_volume 2630.9(9)
_computing_cell_refinement 'APEX2 (Bruker AXS, 2006)'
_computing_data_collection 'APEX2 (Bruker AXS, 2006)'
_computing_data_reduction 'SAINT (Bruker AXS, 2004)'
_computing_molecular_graphics 'ORTEPII (Johnson, 1996)'
_computing_publication_material 'XCIF (Bruker AXS, 2001)'
_computing_structure_refinement 'SHELXL-97 (Sheldrick, 1997)'
_computing_structure_solution 'SHELXS-97 (Sheldrick, 1990)'
_diffrn_ambient_temperature 293(2)
_diffrn_measured_fraction_theta_full 1.000
_diffrn_measured_fraction_theta_max 1.000
_diffrn_measurement_device_type 'CCD area detector'
_diffrn_measurement_method 'phi and omega scans'
_diffrn_radiation_monochromator graphite
_diffrn_radiation_source 'fine-focus sealed tube'
_diffrn_radiation_type MoK\a
_diffrn_radiation_wavelength 0.71073
_diffrn_reflns_av_R_equivalents 0.1012
_diffrn_reflns_av_unetI/netI 0.0722
_diffrn_reflns_limit_h_max 9
_diffrn_reflns_limit_h_min -9
_diffrn_reflns_limit_k_max 17
_diffrn_reflns_limit_k_min -17
_diffrn_reflns_limit_l_max 25
_diffrn_reflns_limit_l_min -25
_diffrn_reflns_number 23252
_diffrn_reflns_theta_full 25.00
_diffrn_reflns_theta_max 25.00
_diffrn_reflns_theta_min 1.67
_exptl_absorpt_coefficient_mu 1.134
_exptl_absorpt_correction_T_max 0.8759
_exptl_absorpt_correction_T_min 0.7884
_exptl_absorpt_correction_type empirical
_exptl_absorpt_process_details
; 
 Data were corrected for Lorentz polarization and absorption
 effects (empirical absorption correction SADABS).
 R(int) =  0.0791 (selected reflections only, before parameter refinement)
 R(int) =  0.0661 (selected reflections only, after parameter refinement)
;
_exptl_crystal_colour black
_exptl_crystal_density_diffrn 1.455
_exptl_crystal_density_method 'not measured'
_exptl_crystal_description plate
_exptl_crystal_F_000 1200
_exptl_crystal_size_max 0.22
_exptl_crystal_size_mid 0.17
_exptl_crystal_size_min 0.12
_refine_diff_density_max 0.517
_refine_diff_density_min -0.462
_refine_diff_density_rms 0.089
_refine_ls_abs_structure_details 'Flack H D (1983), Acta Cryst. A39, 876-881'
_refine_ls_abs_structure_Flack 0.66(3)
_refine_ls_extinction_method none
_refine_ls_goodness_of_fit_ref 1.087
_refine_ls_hydrogen_treatment mixed
_refine_ls_matrix_type full
_refine_ls_number_parameters 339
_refine_ls_number_reflns 4640
_refine_ls_number_restraints 47
_refine_ls_restrained_S_all 1.082
_refine_ls_R_factor_all 0.0771
_refine_ls_R_factor_gt 0.0569
_refine_ls_shift/su_max 0.000
_refine_ls_shift/su_mean 0.000
_refine_ls_structure_factor_coef Fsqd
_refine_ls_weighting_details 'calc w=1/[\s^2^(Fo^2^)+(0.0690P)^2^+1.2059P] where P=(Fo^2^+2Fc^2^)/3'
_refine_ls_weighting_scheme calc
_refine_ls_wR_factor_gt 0.1289
_refine_ls_wR_factor_ref 0.1387
_reflns_number_gt 3714
_reflns_number_total 4640
_reflns_threshold_expression >2sigma(I)
_cod_data_source_file om500502h_si_003.cif
_cod_data_source_block z71op21
_cod_depositor_comments
;
The following automatic conversions were performed:

'_symmetry_cell_setting' value 'Orthorhombic' changed to
'orthorhombic' according to
/usr/data/users/saulius/crontab/automatic-downloads/rss-feeds/ACS/lib/dictionaries/cif_core.dic
dictionary named 'cif_core.dic' version 2.4.2 from 2011-04-26.

Automatic conversion script
Id: cif_fix_values 2281 2013-09-26 08:29:07Z andrius 

 Adding full bibliography for 4084078--4084079.cif.
;
_cod_original_cell_volume 2630.8(9)
_cod_original_sg_symbol_H-M P2(1)2(1)2(1)
_cod_database_code 4084078

loop_
_symmetry_equiv_pos_as_xyz
'x, y, z'
'-x+1/2, -y, z+1/2'
'-x, y+1/2, -z+1/2'
'x+1/2, -y+1/2, -z'

loop_
_atom_site_label
_atom_site_type_symbol
_atom_site_fract_x
_atom_site_fract_y
_atom_site_fract_z
_atom_site_U_iso_or_equiv
_atom_site_adp_type
_atom_site_occupancy
_atom_site_symmetry_multiplicity
_atom_site_calc_flag
_atom_site_refinement_flags
_atom_site_disorder_assembly
_atom_site_disorder_group
Fe1 Fe 0.39716(11) 0.42459(5) 0.06911(4) 0.0280(2) Uani 1 1 d . A .
Fe2 Fe 0.40768(11) 0.46627(5) -0.04526(4) 0.0268(2) Uani 1 1 d . . .
C1 C 0.4759(13) 0.3246(10) 0.1335(7) 0.043(3) Uiso 0.670(18) 1 d PDU A 1
H1 H 0.5808 0.3163 0.1474 0.051 Uiso 0.670(18) 1 calc PR A 1
C2 C 0.362(2) 0.3798(8) 0.1616(5) 0.044(3) Uiso 0.670(18) 1 d PDU A 1
H2 H 0.3786 0.4162 0.1966 0.053 Uiso 0.670(18) 1 calc PR A 1
C3 C 0.2164(15) 0.3711(8) 0.1276(7) 0.044(3) Uiso 0.670(18) 1 d PDU A 1
H3 H 0.1203 0.4001 0.1367 0.053 Uiso 0.670(18) 1 calc PR A 1
C4 C 0.2428(16) 0.3110(8) 0.0777(5) 0.036(3) Uiso 0.670(18) 1 d PDU A 1
H4 H 0.1668 0.2929 0.0482 0.043 Uiso 0.670(18) 1 calc PR A 1
C5 C 0.4048(19) 0.2828(6) 0.0799(5) 0.037(3) Uiso 0.670(18) 1 d PDU A 1
H5 H 0.4555 0.2443 0.0517 0.045 Uiso 0.670(18) 1 calc PR A 1
C1' C 0.260(3) 0.3869(13) 0.1520(11) 0.037(6) Uiso 0.330(18) 1 d PDU A 2
H1' H 0.2003 0.4246 0.1779 0.045 Uiso 0.330(18) 1 calc PR A 2
C2' C 0.423(3) 0.3653(15) 0.1594(9) 0.029(5) Uiso 0.330(18) 1 d PDU A 2
H2' H 0.4919 0.3893 0.1896 0.035 Uiso 0.330(18) 1 calc PR A 2
C3' C 0.465(2) 0.3014(16) 0.1139(13) 0.038(6) Uiso 0.330(18) 1 d PDU A 2
H3' H 0.5638 0.2726 0.1103 0.046 Uiso 0.330(18) 1 calc PR A 2
C4' C 0.331(4) 0.2888(13) 0.0746(9) 0.035(5) Uiso 0.330(18) 1 d PDU A 2
H4' H 0.3279 0.2521 0.0392 0.041 Uiso 0.330(18) 1 calc PR A 2
C5' C 0.203(2) 0.341(2) 0.0977(14) 0.050(7) Uiso 0.330(18) 1 d PDU A 2
H5' H 0.1000 0.3445 0.0807 0.060 Uiso 0.330(18) 1 calc PR A 2
C6 C 0.2146(10) 0.4067(6) -0.0980(3) 0.054(2) Uani 1 1 d . A .
H6 H 0.1089 0.4024 -0.0841 0.065 Uiso 1 1 calc R . .
C7 C 0.3332(12) 0.3433(5) -0.0887(4) 0.056(2) Uani 1 1 d . A .
H7 H 0.3217 0.2897 -0.0668 0.068 Uiso 1 1 calc R . .
C8 C 0.4765(10) 0.3743(5) -0.1187(4) 0.052(2) Uani 1 1 d . A .
H8 H 0.5740 0.3440 -0.1209 0.063 Uiso 1 1 calc R . .
C9 C 0.4433(9) 0.4581(5) -0.1439(3) 0.0453(19) Uani 1 1 d . A .
H9 H 0.5155 0.4948 -0.1652 0.054 Uiso 1 1 calc R . .
C10 C 0.2797(9) 0.4779(5) -0.1315(3) 0.0493(19) Uani 1 1 d . A .
H10 H 0.2254 0.5296 -0.1437 0.059 Uiso 1 1 calc R . .
C11 C 0.2499(8) 0.4869(4) 0.0155(3) 0.0326(15) Uani 1 1 d . A .
O11 O 0.1191(6) 0.5213(4) 0.0210(2) 0.0563(14) Uani 1 1 d . . .
C12 C 0.5623(8) 0.4105(4) 0.0068(3) 0.0327(15) Uani 1 1 d . A .
O12 O 0.6918(6) 0.3772(3) 0.0033(2) 0.0509(14) Uani 1 1 d . . .
C13 C 0.4870(7) 0.5818(4) -0.0216(3) 0.0241(13) Uani 1 1 d . A .
C14 C 0.5153(7) 0.5974(4) 0.0436(3) 0.0277(13) Uani 1 1 d D . .
H14 H 0.551(7) 0.651(2) 0.063(3) 0.033 Uiso 1 1 d D . .
N1 N 0.5180(6) 0.6576(3) -0.0574(2) 0.0294(12) Uani 1 1 d . . .
N2 N 0.4851(5) 0.5366(3) 0.0877(2) 0.0253(10) Uani 1 1 d . A .
C15 C 0.5457(10) 0.7466(4) -0.0302(3) 0.048(2) Uani 1 1 d . A .
H15A H 0.4732 0.7560 0.0043 0.072 Uiso 1 1 calc R . .
H15B H 0.5278 0.7916 -0.0618 0.072 Uiso 1 1 calc R . .
H15C H 0.6545 0.7505 -0.0154 0.072 Uiso 1 1 calc R . .
C16 C 0.5452(7) 0.6562(4) -0.1239(3) 0.0277(14) Uani 1 1 d . A .
C17 C 0.6935(8) 0.6297(5) -0.1469(3) 0.0377(16) Uani 1 1 d . . .
C18 C 0.7210(10) 0.6366(5) -0.2119(4) 0.057(2) Uani 1 1 d . A .
H18 H 0.8182 0.6179 -0.2290 0.068 Uiso 1 1 calc R . .
C19 C 0.5999(15) 0.6720(5) -0.2508(3) 0.064(2) Uani 1 1 d . . .
H19 H 0.6195 0.6794 -0.2937 0.077 Uiso 1 1 calc R A .
C20 C 0.4560(10) 0.6954(5) -0.2269(4) 0.054(2) Uani 1 1 d . A .
H20 H 0.3758 0.7158 -0.2538 0.064 Uiso 1 1 calc R . .
C21 C 0.4255(8) 0.6894(4) -0.1626(3) 0.0331(14) Uani 1 1 d . . .
C22 C 0.8187(10) 0.5916(6) -0.1041(4) 0.071(3) Uani 1 1 d . A .
H22A H 0.8208 0.6251 -0.0655 0.107 Uiso 1 1 calc R . .
H22B H 0.9219 0.5952 -0.1242 0.107 Uiso 1 1 calc R . .
H22C H 0.7940 0.5300 -0.0952 0.107 Uiso 1 1 calc R . .
C23 C 0.2669(10) 0.7172(5) -0.1369(4) 0.058(2) Uani 1 1 d . A .
H23A H 0.2364 0.6774 -0.1034 0.088 Uiso 1 1 calc R . .
H23B H 0.1877 0.7149 -0.1697 0.088 Uiso 1 1 calc R . .
H23C H 0.2742 0.7774 -0.1209 0.088 Uiso 1 1 calc R . .
C24 C 0.5287(7) 0.5639(4) 0.1499(3) 0.0254(13) Uani 1 1 d . . .
C25 C 0.4129(9) 0.6045(4) 0.1891(3) 0.0316(13) Uani 1 1 d . A .
C26 C 0.4585(10) 0.6306(5) 0.2501(3) 0.048(2) Uani 1 1 d . . .
H26 H 0.3827 0.6554 0.2772 0.058 Uiso 1 1 calc R A .
C27 C 0.6136(11) 0.6198(5) 0.2700(3) 0.053(2) Uani 1 1 d . A .
H27 H 0.6443 0.6393 0.3098 0.063 Uiso 1 1 calc R . .
C28 C 0.7239(9) 0.5800(5) 0.2307(3) 0.0482(18) Uani 1 1 d . . .
H28 H 0.8285 0.5723 0.2451 0.058 Uiso 1 1 calc R A .
C29 C 0.6861(8) 0.5513(4) 0.1715(3) 0.0317(15) Uani 1 1 d . A .
C30 C 0.2442(9) 0.6179(6) 0.1679(4) 0.057(2) Uani 1 1 d . . .
H30A H 0.1794 0.6363 0.2030 0.085 Uiso 1 1 calc R A .
H30B H 0.2031 0.5627 0.1511 0.085 Uiso 1 1 calc R . .
H30C H 0.2413 0.6634 0.1359 0.085 Uiso 1 1 calc R . .
C31 C 0.8122(8) 0.5112(5) 0.1293(3) 0.051(2) Uani 1 1 d . . .
H31A H 0.7701 0.4582 0.1094 0.076 Uiso 1 1 calc R A .
H31B H 0.9049 0.4956 0.1539 0.076 Uiso 1 1 calc R . .
H31C H 0.8420 0.5540 0.0975 0.076 Uiso 1 1 calc R . .

loop_
_atom_site_aniso_label
_atom_site_aniso_U_11
_atom_site_aniso_U_22
_atom_site_aniso_U_33
_atom_site_aniso_U_23
_atom_site_aniso_U_13
_atom_site_aniso_U_12
Fe1 0.0284(4) 0.0235(4) 0.0320(5) 0.0017(4) 0.0015(4) -0.0043(4)
Fe2 0.0272(4) 0.0253(4) 0.0279(4) -0.0044(4) 0.0000(4) -0.0044(4)
C6 0.046(4) 0.073(6) 0.043(4) -0.013(4) -0.003(4) -0.019(4)
C7 0.097(7) 0.033(4) 0.039(4) -0.007(3) -0.009(4) -0.023(4)
C8 0.059(5) 0.051(5) 0.047(4) -0.023(4) -0.003(4) 0.013(4)
C9 0.061(5) 0.041(4) 0.033(4) -0.011(3) 0.006(3) -0.015(4)
C10 0.058(5) 0.052(5) 0.038(4) -0.004(4) -0.019(4) -0.001(4)
C11 0.037(4) 0.028(4) 0.033(3) 0.002(3) 0.000(3) -0.009(3)
O11 0.023(3) 0.084(4) 0.062(3) -0.011(3) -0.007(2) 0.014(3)
C12 0.040(4) 0.020(3) 0.038(4) -0.005(3) -0.005(3) 0.002(3)
O12 0.041(3) 0.055(3) 0.057(3) -0.012(3) 0.000(3) 0.012(3)
C13 0.026(3) 0.021(3) 0.026(3) 0.005(3) -0.002(2) 0.001(3)
C14 0.029(3) 0.024(3) 0.031(3) -0.003(3) 0.001(3) -0.001(2)
N1 0.041(3) 0.024(2) 0.023(3) -0.002(2) 0.006(2) -0.004(2)
N2 0.016(2) 0.032(2) 0.028(3) 0.002(2) 0.001(2) 0.002(2)
C15 0.080(6) 0.027(3) 0.036(4) -0.002(3) 0.001(4) -0.005(3)
C16 0.035(4) 0.020(3) 0.028(3) 0.005(3) 0.003(3) -0.003(2)
C17 0.028(4) 0.043(4) 0.043(4) -0.010(3) 0.008(3) -0.008(3)
C18 0.054(5) 0.047(4) 0.069(6) -0.024(4) 0.036(5) -0.018(4)
C19 0.102(7) 0.059(5) 0.032(4) -0.004(4) 0.027(5) -0.019(6)
C20 0.075(6) 0.047(4) 0.038(4) -0.003(4) -0.006(4) -0.006(4)
C21 0.038(4) 0.023(3) 0.039(4) 0.004(3) 0.004(3) -0.001(3)
C22 0.039(5) 0.078(6) 0.098(7) -0.020(5) -0.007(5) 0.004(4)
C23 0.049(5) 0.048(4) 0.079(6) 0.000(4) 0.006(4) 0.018(4)
C24 0.025(3) 0.024(3) 0.027(3) 0.005(3) -0.003(2) -0.002(2)
C25 0.032(3) 0.036(3) 0.027(3) -0.002(2) 0.000(3) 0.003(3)
C26 0.061(5) 0.046(4) 0.038(4) -0.008(3) 0.012(4) -0.002(4)
C27 0.074(6) 0.057(4) 0.028(4) -0.003(3) -0.020(4) -0.002(5)
C28 0.053(5) 0.050(4) 0.041(4) 0.003(4) -0.021(4) -0.001(4)
C29 0.032(3) 0.031(4) 0.032(4) 0.004(3) -0.008(3) 0.000(3)
C30 0.045(5) 0.066(5) 0.060(5) -0.018(4) 0.005(4) 0.008(4)
C31 0.027(4) 0.067(5) 0.059(5) -0.008(4) -0.003(3) 0.001(3)

loop_
_atom_type_symbol
_atom_type_description
_atom_type_scat_dispersion_real
_atom_type_scat_dispersion_imag
_atom_type_scat_source
C C 0.0033 0.0016 'International Tables Vol C Tables 4.2.6.8 and 6.1.1.4'
H H 0.0000 0.0000 'International Tables Vol C Tables 4.2.6.8 and 6.1.1.4'
N N 0.0061 0.0033 'International Tables Vol C Tables 4.2.6.8 and 6.1.1.4'
O O 0.0106 0.0060 'International Tables Vol C Tables 4.2.6.8 and 6.1.1.4'
Fe Fe 0.3463 0.8444 'International Tables Vol C Tables 4.2.6.8 and 6.1.1.4'

loop_
_geom_angle_atom_site_label_1
_geom_angle_atom_site_label_2
_geom_angle_atom_site_label_3
_geom_angle
N2 Fe1 C11 86.7(2)
N2 Fe1 C12 87.8(2)
C11 Fe1 C12 95.9(3)
N2 Fe1 C2 98.2(3)
C11 Fe1 C2 128.5(5)
C12 Fe1 C2 135.3(5)
N2 Fe1 C4' 162.4(7)
C11 Fe1 C4' 109.5(8)
C12 Fe1 C4' 96.9(7)
C2 Fe1 C4' 66.7(6)
N2 Fe1 C3 119.6(5)
C11 Fe1 C3 94.4(4)
C12 Fe1 C3 151.2(4)
C2 Fe1 C3 39.4(4)
C4' Fe1 C3 54.3(6)
N2 Fe1 C2' 98.2(5)
C11 Fe1 C2' 143.6(8)
C12 Fe1 C2' 120.2(8)
C2 Fe1 C2' 15.1(5)
C4' Fe1 C2' 64.8(6)
C3 Fe1 C2' 51.9(5)
N2 Fe1 C1 111.8(5)
C11 Fe1 C1 157.0(4)
C12 Fe1 C1 98.4(4)
C2 Fe1 C1 38.4(4)
C4' Fe1 C1 50.9(6)
C3 Fe1 C1 64.9(4)
C2' Fe1 C1 25.2(5)
N2 Fe1 C5 148.8(5)
C11 Fe1 C5 124.5(5)
C12 Fe1 C5 86.8(4)
C2 Fe1 C5 65.6(4)
C4' Fe1 C5 17.1(6)
C3 Fe1 C5 65.3(4)
C2' Fe1 C5 59.0(6)
C1 Fe1 C5 39.2(4)
N2 Fe1 C5' 139.6(10)
C11 Fe1 C5' 88.1(6)
C12 Fe1 C5' 132.5(10)
C2 Fe1 C5' 56.0(6)
C4' Fe1 C5' 38.9(5)
C3 Fe1 C5' 21.3(6)
C2' Fe1 C5' 64.9(6)
C1 Fe1 C5' 68.9(7)
C5 Fe1 C5' 53.9(7)
N2 Fe1 C4 158.3(4)
C11 Fe1 C4 92.8(4)
C12 Fe1 C4 113.8(5)
C2 Fe1 C4 65.4(4)
C4' Fe1 C4 22.0(6)
C3 Fe1 C4 38.7(3)
C2' Fe1 C4 69.8(5)
C1 Fe1 C4 64.8(4)
C5 Fe1 C4 38.8(4)
C5' Fe1 C4 18.9(6)
N2 Fe1 C3' 124.7(8)
C11 Fe1 C3' 148.1(7)
C12 Fe1 C3' 91.3(6)
C2 Fe1 C3' 49.3(6)
C4' Fe1 C3' 38.6(5)
C3 Fe1 C3' 66.6(7)
C2' Fe1 C3' 38.3(5)
C1 Fe1 C3' 14.8(6)
C5 Fe1 C3' 24.9(6)
C5' Fe1 C3' 64.7(7)
C4 Fe1 C3' 56.0(6)
C11 Fe2 C12 98.6(3)
C11 Fe2 C13 85.0(3)
C12 Fe2 C13 90.4(2)
C11 Fe2 C9 142.3(3)
C12 Fe2 C9 117.2(3)
C13 Fe2 C9 105.3(2)
C11 Fe2 C10 103.2(3)
C12 Fe2 C10 151.8(3)
C13 Fe2 C10 109.1(3)
C9 Fe2 C10 39.1(3)
C11 Fe2 C7 103.6(3)
C12 Fe2 C7 94.2(3)
C13 Fe2 C7 169.5(3)
C9 Fe2 C7 64.3(3)
C10 Fe2 C7 63.5(3)
C11 Fe2 C6 84.3(3)
C12 Fe2 C6 129.2(3)
C13 Fe2 C6 140.1(3)
C9 Fe2 C6 64.3(3)
C10 Fe2 C6 37.9(3)
C7 Fe2 C6 37.5(3)
C11 Fe2 C8 142.4(3)
C12 Fe2 C8 87.8(3)
C13 Fe2 C8 132.2(3)
C9 Fe2 C8 37.9(3)
C10 Fe2 C8 64.0(3)
C7 Fe2 C8 38.9(3)
C6 Fe2 C8 63.9(3)
C11 Fe2 Fe1 49.3(2)
C12 Fe2 Fe1 49.4(2)
C13 Fe2 Fe1 88.90(16)
C9 Fe2 Fe1 161.4(2)
C10 Fe2 Fe1 146.8(2)
C7 Fe2 Fe1 101.2(2)
C6 Fe2 Fe1 112.0(2)
C8 Fe2 Fe1 123.5(2)
C2 C1 C5 108.5(9)
C2 C1 Fe1 69.5(7)
C5 C1 Fe1 70.4(6)
C2 C1 H1 125.7
C5 C1 H1 125.7
Fe1 C1 H1 125.9
C1 C2 C3 108.2(9)
C1 C2 Fe1 72.1(7)
C3 C2 Fe1 70.8(6)
C1 C2 H2 125.9
C3 C2 H2 125.9
Fe1 C2 H2 122.8
C4 C3 C2 108.0(10)
C4 C3 Fe1 71.7(6)
C2 C3 Fe1 69.7(7)
C4 C3 H3 126.0
C2 C3 H3 126.0
Fe1 C3 H3 124.2
C3 C4 C5 108.2(8)
C3 C4 Fe1 69.6(6)
C5 C4 Fe1 70.4(5)
C3 C4 H4 125.9
C5 C4 H4 125.9
Fe1 C4 H4 125.7
C4 C5 C1 107.1(8)
C4 C5 Fe1 70.9(5)
C1 C5 Fe1 70.4(6)
C4 C5 H5 126.5
C1 C5 H5 126.5
Fe1 C5 H5 123.9
C2' C1' C5' 107.8(12)
C2' C1' Fe1 69.1(11)
C5' C1' Fe1 69.3(11)
C2' C1' H1' 126.1
C5' C1' H1' 126.1
Fe1 C1' H1' 127.1
C3' C2' C1' 108.6(12)
C3' C2' Fe1 71.7(11)
C1' C2' Fe1 72.8(11)
C3' C2' H2' 125.7
C1' C2' H2' 125.7
Fe1 C2' H2' 121.6
C2' C3' C4' 107.6(14)
C2' C3' Fe1 70.0(11)
C4' C3' Fe1 69.0(11)
C2' C3' H3' 126.2
C4' C3' H3' 126.2
Fe1 C3' H3' 126.3
C3' C4' C5' 108.8(13)
C3' C4' Fe1 72.3(11)
C5' C4' Fe1 71.7(12)
C3' C4' H4' 125.6
C5' C4' H4' 125.6
Fe1 C4' H4' 122.0
C4' C5' C1' 107.0(12)
C4' C5' Fe1 69.3(11)
C1' C5' Fe1 72.1(11)
C4' C5' H5' 126.5
C1' C5' H5' 126.5
Fe1 C5' H5' 123.7
C7 C6 C10 108.5(7)
C7 C6 Fe2 71.0(4)
C10 C6 Fe2 70.0(4)
C7 C6 H6 125.8
C10 C6 H6 125.8
Fe2 C6 H6 124.8
C6 C7 C8 108.2(7)
C6 C7 Fe2 71.5(4)
C8 C7 Fe2 70.9(4)
C6 C7 H7 125.9
C8 C7 H7 125.9
Fe2 C7 H7 123.3
C9 C8 C7 107.2(7)
C9 C8 Fe2 69.7(4)
C7 C8 Fe2 70.2(4)
C9 C8 H8 126.4
C7 C8 H8 126.4
Fe2 C8 H8 125.3
C8 C9 C10 107.9(7)
C8 C9 Fe2 72.5(4)
C10 C9 Fe2 70.7(4)
C8 C9 H9 126.0
C10 C9 H9 126.0
Fe2 C9 H9 122.4
C6 C10 C9 108.1(7)
C6 C10 Fe2 72.1(4)
C9 C10 Fe2 70.2(4)
C6 C10 H10 125.9
C9 C10 H10 125.9
Fe2 C10 H10 123.4
O11 C11 Fe2 140.4(6)
O11 C11 Fe1 136.5(5)
Fe2 C11 Fe1 83.1(3)
O12 C12 Fe2 140.0(6)
O12 C12 Fe1 137.5(6)
Fe2 C12 Fe1 82.3(3)
N1 C13 C14 111.7(5)
N1 C13 Fe2 130.9(4)
C14 C13 Fe2 117.4(4)
N2 C14 C13 122.8(5)
N2 C14 H14 109(4)
C13 C14 H14 128(4)
C13 N1 C16 124.0(5)
C13 N1 C15 123.4(5)
C16 N1 C15 112.1(5)
C14 N2 C24 114.1(5)
C14 N2 Fe1 122.5(4)
C24 N2 Fe1 123.4(4)
N1 C15 H15A 109.5
N1 C15 H15B 109.5
H15A C15 H15B 109.5
N1 C15 H15C 109.5
H15A C15 H15C 109.5
H15B C15 H15C 109.5
C21 C16 C17 122.4(6)
C21 C16 N1 117.8(5)
C17 C16 N1 119.6(6)
C16 C17 C18 118.1(7)
C16 C17 C22 121.1(6)
C18 C17 C22 120.7(7)
C17 C18 C19 119.2(7)
C17 C18 H18 120.4
C19 C18 H18 120.4
C20 C19 C18 120.9(7)
C20 C19 H19 119.6
C18 C19 H19 119.6
C19 C20 C21 121.0(8)
C19 C20 H20 119.5
C21 C20 H20 119.5
C16 C21 C20 118.2(6)
C16 C21 C23 121.5(6)
C20 C21 C23 120.3(7)
C17 C22 H22A 109.5
C17 C22 H22B 109.5
H22A C22 H22B 109.5
C17 C22 H22C 109.5
H22A C22 H22C 109.5
H22B C22 H22C 109.5
C21 C23 H23A 109.5
C21 C23 H23B 109.5
H23A C23 H23B 109.5
C21 C23 H23C 109.5
H23A C23 H23C 109.5
H23B C23 H23C 109.5
C29 C24 C25 120.3(6)
C29 C24 N2 120.1(5)
C25 C24 N2 119.6(5)
C26 C25 C24 118.5(6)
C26 C25 C30 119.8(6)
C24 C25 C30 121.6(6)
C27 C26 C25 120.5(7)
C27 C26 H26 119.8
C25 C26 H26 119.8
C26 C27 C28 119.6(7)
C26 C27 H27 120.2
C28 C27 H27 120.2
C29 C28 C27 122.7(7)
C29 C28 H28 118.7
C27 C28 H28 118.7
C28 C29 C24 118.4(6)
C28 C29 C31 120.8(6)
C24 C29 C31 120.8(6)
C25 C30 H30A 109.5
C25 C30 H30B 109.5
H30A C30 H30B 109.5
C25 C30 H30C 109.5
H30A C30 H30C 109.5
H30B C30 H30C 109.5
C29 C31 H31A 109.5
C29 C31 H31B 109.5
H31A C31 H31B 109.5
C29 C31 H31C 109.5
H31A C31 H31C 109.5
H31B C31 H31C 109.5

loop_
_geom_bond_atom_site_label_1
_geom_bond_atom_site_label_2
_geom_bond_distance
Fe1 N2 1.864(5)
Fe1 C11 1.912(7)
Fe1 C12 1.919(7)
Fe1 C2 2.092(12)
Fe1 C4' 2.100(19)
Fe1 C3 2.106(11)
Fe1 C2' 2.121(19)
Fe1 C1 2.125(11)
Fe1 C5 2.126(9)
Fe1 C5' 2.13(2)
Fe1 C4 2.133(10)
Fe1 C3' 2.14(2)
Fe2 C11 1.865(7)
Fe2 C12 1.888(6)
Fe2 C13 1.911(6)
Fe2 C9 2.116(6)
Fe2 C10 2.124(7)
Fe2 C7 2.143(7)
Fe2 C6 2.150(7)
Fe2 C8 2.152(7)
C1 C2 1.389(14)
C1 C5 1.425(15)
C1 H1 0.9300
C2 C3 1.416(13)
C2 H2 0.9300
C3 C4 1.404(13)
C3 H3 0.9300
C4 C5 1.413(13)
C4 H4 0.9300
C5 H5 0.9300
C1' C2' 1.404(17)
C1' C5' 1.42(2)
C1' H1' 0.9300
C2' C3' 1.400(16)
C2' H2' 0.9300
C3' C4' 1.403(16)
C3' H3' 0.9300
C4' C5' 1.410(17)
C4' H4' 0.9300
C5' H5' 0.9300
C6 C7 1.380(12)
C6 C10 1.387(11)
C6 H6 0.9300
C7 C8 1.429(11)
C7 H7 0.9300
C8 C9 1.386(10)
C8 H8 0.9300
C9 C10 1.418(11)
C9 H9 0.9300
C10 H10 0.9300
C11 O11 1.209(8)
C12 O12 1.189(8)
C13 N1 1.386(7)
C13 C14 1.422(8)
C14 N2 1.326(8)
C14 H14 0.94(2)
N1 C16 1.429(7)
N1 C15 1.464(8)
N2 C24 1.428(7)
C15 H15A 0.9600
C15 H15B 0.9600
C15 H15C 0.9600
C16 C21 1.382(9)
C16 C17 1.384(9)
C17 C18 1.400(10)
C17 C22 1.495(11)
C18 C19 1.406(13)
C18 H18 0.9300
C19 C20 1.346(13)
C19 H19 0.9300
C20 C21 1.391(10)
C20 H20 0.9300
C21 C23 1.488(10)
C22 H22A 0.9600
C22 H22B 0.9600
C22 H22C 0.9600
C23 H23A 0.9600
C23 H23B 0.9600
C23 H23C 0.9600
C24 C29 1.400(8)
C24 C25 1.410(8)
C25 C26 1.402(9)
C25 C30 1.488(10)
C26 C27 1.368(12)
C26 H26 0.9300
C27 C28 1.375(11)
C27 H27 0.9300
C28 C29 1.363(9)
C28 H28 0.9300
C29 C31 1.503(9)
C30 H30A 0.9600
C30 H30B 0.9600
C30 H30C 0.9600
C31 H31A 0.9600
C31 H31B 0.9600
C31 H31C 0.9600

loop_
_geom_torsion_atom_site_label_1
_geom_torsion_atom_site_label_2
_geom_torsion_atom_site_label_3
_geom_torsion_atom_site_label_4
_geom_torsion
N2 Fe1 Fe2 C11 -87.2(3)
C12 Fe1 Fe2 C11 -175.9(4)
C2 Fe1 Fe2 C11 62(3)
C4' Fe1 Fe2 C11 100.7(9)
C3 Fe1 Fe2 C11 43.6(6)
C2' Fe1 Fe2 C11 153(2)
C1 Fe1 Fe2 C11 148.8(6)
C5 Fe1 Fe2 C11 118.5(5)
C5' Fe1 Fe2 C11 59.6(10)
C4 Fe1 Fe2 C11 77.5(5)
C3' Fe1 Fe2 C11 137.6(8)
N2 Fe1 Fe2 C12 88.7(3)
C11 Fe1 Fe2 C12 175.9(4)
C2 Fe1 Fe2 C12 -122(3)
C4' Fe1 Fe2 C12 -83.5(9)
C3 Fe1 Fe2 C12 -140.5(5)
C2' Fe1 Fe2 C12 -31(2)
C1 Fe1 Fe2 C12 -35.4(6)
C5 Fe1 Fe2 C12 -65.7(5)
C5' Fe1 Fe2 C12 -124.5(10)
C4 Fe1 Fe2 C12 -106.6(5)
C3' Fe1 Fe2 C12 -46.6(8)
N2 Fe1 Fe2 C13 -2.8(2)
C11 Fe1 Fe2 C13 84.4(3)
C12 Fe1 Fe2 C13 -91.5(3)
C2 Fe1 Fe2 C13 146(3)
C4' Fe1 Fe2 C13 -175.0(9)
C3 Fe1 Fe2 C13 128.0(5)
C2' Fe1 Fe2 C13 -123(2)
C1 Fe1 Fe2 C13 -126.8(6)
C5 Fe1 Fe2 C13 -157.1(5)
C5' Fe1 Fe2 C13 144.0(9)
C4 Fe1 Fe2 C13 161.9(5)
C3' Fe1 Fe2 C13 -138.0(8)
N2 Fe1 Fe2 C9 137.4(6)
C11 Fe1 Fe2 C9 -135.5(7)
C12 Fe1 Fe2 C9 48.7(7)
C2 Fe1 Fe2 C9 -74(3)
C4' Fe1 Fe2 C9 -34.8(11)
C3 Fe1 Fe2 C9 -91.9(8)
C2' Fe1 Fe2 C9 18(2)
C1 Fe1 Fe2 C9 13.3(9)
C5 Fe1 Fe2 C9 -17.0(8)
C5' Fe1 Fe2 C9 -75.9(11)
C4 Fe1 Fe2 C9 -58.0(8)
C3' Fe1 Fe2 C9 2.1(10)
N2 Fe1 Fe2 C10 -127.3(4)
C11 Fe1 Fe2 C10 -40.1(5)
C12 Fe1 Fe2 C10 144.0(5)
C2 Fe1 Fe2 C10 22(3)
C4' Fe1 Fe2 C10 60.5(10)
C3 Fe1 Fe2 C10 3.5(6)
C2' Fe1 Fe2 C10 113(2)
C1 Fe1 Fe2 C10 108.7(7)
C5 Fe1 Fe2 C10 78.4(6)
C5' Fe1 Fe2 C10 19.5(10)
C4 Fe1 Fe2 C10 37.4(6)
C3' Fe1 Fe2 C10 97.5(9)
N2 Fe1 Fe2 C7 174.5(3)
C11 Fe1 Fe2 C7 -98.3(4)
C12 Fe1 Fe2 C7 85.8(4)
C2 Fe1 Fe2 C7 -36(3)
C4' Fe1 Fe2 C7 2.3(10)
C3 Fe1 Fe2 C7 -54.7(6)
C2' Fe1 Fe2 C7 55(2)
C1 Fe1 Fe2 C7 50.5(6)
C5 Fe1 Fe2 C7 20.2(5)
C5' Fe1 Fe2 C7 -38.7(10)
C4 Fe1 Fe2 C7 -20.8(5)
C3' Fe1 Fe2 C7 39.3(9)
N2 Fe1 Fe2 C6 -147.9(3)
C11 Fe1 Fe2 C6 -60.7(4)
C12 Fe1 Fe2 C6 123.4(4)
C2 Fe1 Fe2 C6 1(3)
C4' Fe1 Fe2 C6 39.9(9)
C3 Fe1 Fe2 C6 -17.1(6)
C2' Fe1 Fe2 C6 92(2)
C1 Fe1 Fe2 C6 88.1(6)
C5 Fe1 Fe2 C6 57.8(5)
C5' Fe1 Fe2 C6 -1.1(10)
C4 Fe1 Fe2 C6 16.8(5)
C3' Fe1 Fe2 C6 76.9(8)
N2 Fe1 Fe2 C8 139.7(3)
C11 Fe1 Fe2 C8 -133.1(4)
C12 Fe1 Fe2 C8 51.0(4)
C2 Fe1 Fe2 C8 -71(3)
C4' Fe1 Fe2 C8 -32.5(10)
C3 Fe1 Fe2 C8 -89.5(6)
C2' Fe1 Fe2 C8 20(2)
C1 Fe1 Fe2 C8 15.6(6)
C5 Fe1 Fe2 C8 -14.7(5)
C5' Fe1 Fe2 C8 -73.5(10)
C4 Fe1 Fe2 C8 -55.6(5)
C3' Fe1 Fe2 C8 4.4(8)
N2 Fe1 C1 C2 75.1(9)
C11 Fe1 C1 C2 -66.2(19)
C12 Fe1 C1 C2 166.2(9)
C4' Fe1 C1 C2 -101.7(10)
C3 Fe1 C1 C2 -38.5(6)
C2' Fe1 C1 C2 14.3(12)
C5 Fe1 C1 C2 -119.5(9)
C5' Fe1 C1 C2 -61.3(9)
C4 Fe1 C1 C2 -81.4(7)
C3' Fe1 C1 C2 -132(3)
N2 Fe1 C1 C5 -165.4(7)
C11 Fe1 C1 C5 53.3(18)
C12 Fe1 C1 C5 -74.3(7)
C2 Fe1 C1 C5 119.5(9)
C4' Fe1 C1 C5 17.8(8)
C3 Fe1 C1 C5 81.0(6)
C2' Fe1 C1 C5 133.8(15)
C5' Fe1 C1 C5 58.2(9)
C4 Fe1 C1 C5 38.1(6)
C3' Fe1 C1 C5 -12(3)
C5 C1 C2 C3 2.1(13)
Fe1 C1 C2 C3 62.0(8)
C5 C1 C2 Fe1 -59.9(7)
N2 Fe1 C2 C1 -114.9(9)
C11 Fe1 C2 C1 152.8(8)
C12 Fe1 C2 C1 -19.7(12)
C4' Fe1 C2 C1 55.8(9)
C3 Fe1 C2 C1 117.4(9)
C2' Fe1 C2 C1 -24(2)
C5 Fe1 C2 C1 37.2(7)
C5' Fe1 C2 C1 98.8(10)
C4 Fe1 C2 C1 79.9(7)
C3' Fe1 C2 C1 14.5(9)
N2 Fe1 C2 C3 127.7(8)
C11 Fe1 C2 C3 35.4(9)
C12 Fe1 C2 C3 -137.0(9)
C4' Fe1 C2 C3 -61.5(8)
C2' Fe1 C2 C3 -141(3)
C1 Fe1 C2 C3 -117.4(9)
C5 Fe1 C2 C3 -80.2(6)
C5' Fe1 C2 C3 -18.5(9)
C4 Fe1 C2 C3 -37.4(6)
C3' Fe1 C2 C3 -102.8(10)
C1 C2 C3 C4 -1.0(13)
Fe1 C2 C3 C4 61.8(7)
C1 C2 C3 Fe1 -62.8(9)
N2 Fe1 C3 C4 177.8(6)
C11 Fe1 C3 C4 89.1(8)
C12 Fe1 C3 C4 -21.5(15)
C2 Fe1 C3 C4 -117.9(9)
C4' Fe1 C3 C4 -21.8(8)
C2' Fe1 C3 C4 -106.0(9)
C1 Fe1 C3 C4 -80.4(6)
C5 Fe1 C3 C4 -37.0(5)
C5' Fe1 C3 C4 15.8(17)
C3' Fe1 C3 C4 -64.3(8)
N2 Fe1 C3 C2 -64.3(8)
C11 Fe1 C3 C2 -153.0(8)
C12 Fe1 C3 C2 96.5(14)
C4' Fe1 C3 C2 96.1(10)
C2' Fe1 C3 C2 12.0(9)
C1 Fe1 C3 C2 37.5(6)
C5 Fe1 C3 C2 80.9(7)
C5' Fe1 C3 C2 134(2)
C4 Fe1 C3 C2 117.9(9)
C3' Fe1 C3 C2 53.6(9)
C2 C3 C4 C5 -0.6(12)
Fe1 C3 C4 C5 60.0(7)
C2 C3 C4 Fe1 -60.6(8)
N2 Fe1 C4 C3 -5.2(15)
C11 Fe1 C4 C3 -93.4(8)
C12 Fe1 C4 C3 168.9(7)
C2 Fe1 C4 C3 38.1(6)
C4' Fe1 C4 C3 126.5(17)
C2' Fe1 C4 C3 53.8(7)
C1 Fe1 C4 C3 80.7(6)
C5 Fe1 C4 C3 119.1(8)
C5' Fe1 C4 C3 -17.8(19)
C3' Fe1 C4 C3 94.4(9)
N2 Fe1 C4 C5 -124.3(11)
C11 Fe1 C4 C5 147.4(7)
C12 Fe1 C4 C5 49.7(7)
C2 Fe1 C4 C5 -81.0(6)
C4' Fe1 C4 C5 7.3(15)
C3 Fe1 C4 C5 -119.1(8)
C2' Fe1 C4 C5 -65.4(8)
C1 Fe1 C4 C5 -38.5(6)
C5' Fe1 C4 C5 -137(2)
C3' Fe1 C4 C5 -24.8(8)
C3 C4 C5 C1 1.9(11)
Fe1 C4 C5 C1 61.4(7)
C3 C4 C5 Fe1 -59.6(7)
C2 C1 C5 C4 -2.5(12)
Fe1 C1 C5 C4 -61.7(7)
C2 C1 C5 Fe1 59.3(8)
N2 Fe1 C5 C4 143.9(8)
C11 Fe1 C5 C4 -40.7(8)
C12 Fe1 C5 C4 -135.6(7)
C2 Fe1 C5 C4 80.5(7)
C4' Fe1 C5 C4 -9(2)
C3 Fe1 C5 C4 36.9(5)
C2' Fe1 C5 C4 95.9(9)
C1 Fe1 C5 C4 116.9(8)
C5' Fe1 C5 C4 15.9(9)
C3' Fe1 C5 C4 124.3(17)
N2 Fe1 C5 C1 26.9(11)
C11 Fe1 C5 C1 -157.6(7)
C12 Fe1 C5 C1 107.4(8)
C2 Fe1 C5 C1 -36.5(6)
C4' Fe1 C5 C1 -126(2)
C3 Fe1 C5 C1 -80.0(6)
C2' Fe1 C5 C1 -21.0(7)
C5' Fe1 C5 C1 -101.0(9)
C4 Fe1 C5 C1 -116.9(8)
C3' Fe1 C5 C1 7.4(15)
N2 Fe1 C1' C2' -83.5(12)
C11 Fe1 C1' C2' -174.4(12)
C12 Fe1 C1' C2' 37(3)
C2 Fe1 C1' C2' -8.7(14)
C4' Fe1 C1' C2' 81.2(10)
C3 Fe1 C1' C2' 133(2)
C1 Fe1 C1' C2' 22.7(9)
C5 Fe1 C1' C2' 64.0(10)
C5' Fe1 C1' C2' 119.6(13)
C4 Fe1 C1' C2' 103.8(11)
C3' Fe1 C1' C2' 38.0(8)
N2 Fe1 C1' C5' 156.9(13)
C11 Fe1 C1' C5' 66.0(13)
C12 Fe1 C1' C5' -83(3)
C2 Fe1 C1' C5' -128.4(19)
C4' Fe1 C1' C5' -38.5(9)
C3 Fe1 C1' C5' 13.3(19)
C2' Fe1 C1' C5' -119.6(13)
C1 Fe1 C1' C5' -96.9(11)
C5 Fe1 C1' C5' -55.7(10)
C4 Fe1 C1' C5' -15.9(9)
C3' Fe1 C1' C5' -81.6(10)
C5' C1' C2' C3' -5(2)
Fe1 C1' C2' C3' -63.1(14)
C5' C1' C2' Fe1 58.6(15)
N2 Fe1 C2' C3' -138.3(13)
C11 Fe1 C2' C3' 126.2(16)
C12 Fe1 C2' C3' -46.0(14)
C2 Fe1 C2' C3' 131(3)
C4' Fe1 C2' C3' 37.1(9)
C3 Fe1 C2' C3' 100.3(11)
C1 Fe1 C2' C3' -13.3(13)
C5 Fe1 C2' C3' 18.8(10)
C5' Fe1 C2' C3' 80.3(10)
C4 Fe1 C2' C3' 60.4(10)
N2 Fe1 C2' C1' 104.7(12)
C11 Fe1 C2' C1' 9.1(18)
C12 Fe1 C2' C1' -163.0(12)
C2 Fe1 C2' C1' 14(2)
C4' Fe1 C2' C1' -79.9(10)
C3 Fe1 C2' C1' -16.8(9)
C1 Fe1 C2' C1' -130.3(17)
C5 Fe1 C2' C1' -98.2(11)
C5' Fe1 C2' C1' -36.8(9)
C4 Fe1 C2' C1' -56.6(9)
C3' Fe1 C2' C1' -117.0(13)
C1' C2' C3' C4' 5(2)
Fe1 C2' C3' C4' -59.0(15)
C1' C2' C3' Fe1 63.8(14)
N2 Fe1 C3' C2' 53.3(14)
C11 Fe1 C3' C2' -115.1(19)
C12 Fe1 C3' C2' 141.6(13)
C2 Fe1 C3' C2' -15.1(8)
C4' Fe1 C3' C2' -119.0(14)
C3 Fe1 C3' C2' -57.6(9)
C1 Fe1 C3' C2' 23(2)
C5 Fe1 C3' C2' -139(2)
C5' Fe1 C3' C2' -80.9(10)
C4 Fe1 C3' C2' -100.3(11)
N2 Fe1 C3' C4' 172.3(12)
C11 Fe1 C3' C4' 4(2)
C12 Fe1 C3' C4' -99.5(14)
C2 Fe1 C3' C4' 103.8(12)
C3 Fe1 C3' C4' 61.4(10)
C2' Fe1 C3' C4' 119.0(14)
C1 Fe1 C3' C4' 142(3)
C5 Fe1 C3' C4' -19.9(13)
C5' Fe1 C3' C4' 38.1(9)
C4 Fe1 C3' C4' 18.6(10)
C2' C3' C4' C5' -3(2)
Fe1 C3' C4' C5' -62.9(15)
C2' C3' C4' Fe1 59.6(14)
N2 Fe1 C4' C3' -21(4)
C11 Fe1 C4' C3' -177.8(13)
C12 Fe1 C4' C3' 83.4(14)
C2 Fe1 C4' C3' -53.3(10)
C3 Fe1 C4' C3' -96.8(11)
C2' Fe1 C4' C3' -36.8(9)
C1 Fe1 C4' C3' -11.8(10)
C5 Fe1 C4' C3' 29(2)
C5' Fe1 C4' C3' -117.5(14)
C4 Fe1 C4' C3' -135(2)
N2 Fe1 C4' C5' 96(4)
C11 Fe1 C4' C5' -60.4(15)
C12 Fe1 C4' C5' -159.1(14)
C2 Fe1 C4' C5' 64.2(10)
C3 Fe1 C4' C5' 20.7(10)
C2' Fe1 C4' C5' 80.6(10)
C1 Fe1 C4' C5' 105.7(12)
C5 Fe1 C4' C5' 147(3)
C4 Fe1 C4' C5' -17.6(14)
C3' Fe1 C4' C5' 117.5(14)
C3' C4' C5' C1' 1(2)
Fe1 C4' C5' C1' -62.8(15)
C3' C4' C5' Fe1 63.3(15)
C2' C1' C5' C4' 2(2)
Fe1 C1' C5' C4' 60.9(15)
C2' C1' C5' Fe1 -58.5(14)
N2 Fe1 C5' C4' -152.4(13)
C11 Fe1 C5' C4' 124.9(15)
C12 Fe1 C5' C4' 28.7(18)
C2 Fe1 C5' C4' -94.3(12)
C3 Fe1 C5' C4' -128(2)
C2' Fe1 C5' C4' -80.3(11)
C1 Fe1 C5' C4' -53.2(10)
C5 Fe1 C5' C4' -11.5(10)
C4 Fe1 C5' C4' 20.4(16)
C3' Fe1 C5' C4' -37.8(9)
N2 Fe1 C5' C1' -35.7(16)
C11 Fe1 C5' C1' -118.4(14)
C12 Fe1 C5' C1' 145.4(14)
C2 Fe1 C5' C1' 22.4(9)
C4' Fe1 C5' C1' 116.7(14)
C3 Fe1 C5' C1' -11.3(16)
C2' Fe1 C5' C1' 36.4(8)
C1 Fe1 C5' C1' 63.5(10)
C5 Fe1 C5' C1' 105.2(11)
C4 Fe1 C5' C1' 137(2)
C3' Fe1 C5' C1' 78.9(9)
C11 Fe2 C6 C7 -121.1(5)
C12 Fe2 C6 C7 -24.6(6)
C13 Fe2 C6 C7 163.7(5)
C9 Fe2 C6 C7 80.5(5)
C10 Fe2 C6 C7 118.8(7)
C8 Fe2 C6 C7 38.2(5)
Fe1 Fe2 C6 C7 -79.5(5)
C11 Fe2 C6 C10 120.1(5)
C12 Fe2 C6 C10 -143.5(5)
C13 Fe2 C6 C10 44.9(7)
C9 Fe2 C6 C10 -38.3(5)
C7 Fe2 C6 C10 -118.8(7)
C8 Fe2 C6 C10 -80.6(5)
Fe1 Fe2 C6 C10 161.7(4)
C10 C6 C7 C8 -1.5(9)
Fe2 C6 C7 C8 -61.8(5)
C10 C6 C7 Fe2 60.3(5)
C11 Fe2 C7 C6 61.2(5)
C12 Fe2 C7 C6 161.1(5)
C13 Fe2 C7 C6 -83.2(19)
C9 Fe2 C7 C6 -80.7(5)
C10 Fe2 C7 C6 -36.9(5)
C8 Fe2 C7 C6 -117.7(6)
Fe1 Fe2 C7 C6 111.7(4)
C11 Fe2 C7 C8 178.9(5)
C12 Fe2 C7 C8 -81.2(5)
C13 Fe2 C7 C8 34(2)
C9 Fe2 C7 C8 37.0(4)
C10 Fe2 C7 C8 80.7(5)
C6 Fe2 C7 C8 117.7(6)
Fe1 Fe2 C7 C8 -130.6(4)
C6 C7 C8 C9 2.0(8)
Fe2 C7 C8 C9 -60.1(5)
C6 C7 C8 Fe2 62.2(5)
C11 Fe2 C8 C9 116.2(6)
C12 Fe2 C8 C9 -142.6(5)
C13 Fe2 C8 C9 -54.1(6)
C10 Fe2 C8 C9 38.7(4)
C7 Fe2 C8 C9 118.0(7)
C6 Fe2 C8 C9 81.1(5)
Fe1 Fe2 C8 C9 -178.8(4)
C11 Fe2 C8 C7 -1.7(7)
C12 Fe2 C8 C7 99.4(5)
C13 Fe2 C8 C7 -172.0(4)
C9 Fe2 C8 C7 -118.0(7)
C10 Fe2 C8 C7 -79.3(5)
C6 Fe2 C8 C7 -36.9(5)
Fe1 Fe2 C8 C7 63.2(5)
C7 C8 C9 C10 -1.8(8)
Fe2 C8 C9 C10 -62.2(5)
C7 C8 C9 Fe2 60.5(5)
C11 Fe2 C9 C8 -116.6(6)
C12 Fe2 C9 C8 43.0(5)
C13 Fe2 C9 C8 141.6(5)
C10 Fe2 C9 C8 -116.9(7)
C7 Fe2 C9 C8 -38.0(5)
C6 Fe2 C9 C8 -79.8(5)
Fe1 Fe2 C9 C8 3.2(9)
C11 Fe2 C9 C10 0.3(7)
C12 Fe2 C9 C10 159.9(4)
C13 Fe2 C9 C10 -101.6(5)
C7 Fe2 C9 C10 78.9(5)
C6 Fe2 C9 C10 37.1(5)
C8 Fe2 C9 C10 116.9(7)
Fe1 Fe2 C9 C10 120.0(7)
C7 C6 C10 C9 0.4(8)
Fe2 C6 C10 C9 61.3(5)
C7 C6 C10 Fe2 -60.9(5)
C8 C9 C10 C6 0.9(8)
Fe2 C9 C10 C6 -62.5(5)
C8 C9 C10 Fe2 63.4(5)
C11 Fe2 C10 C6 -62.2(5)
C12 Fe2 C10 C6 77.3(8)
C13 Fe2 C10 C6 -151.4(5)
C9 Fe2 C10 C6 117.6(7)
C7 Fe2 C10 C6 36.6(5)
C8 Fe2 C10 C6 80.1(5)
Fe1 Fe2 C10 C6 -32.1(7)
C11 Fe2 C10 C9 -179.8(4)
C12 Fe2 C10 C9 -40.3(8)
C13 Fe2 C10 C9 91.0(5)
C7 Fe2 C10 C9 -81.1(5)
C6 Fe2 C10 C9 -117.6(7)
C8 Fe2 C10 C9 -37.5(4)
Fe1 Fe2 C10 C9 -149.7(4)
C12 Fe2 C11 O11 177.0(8)
C13 Fe2 C11 O11 87.4(8)
C9 Fe2 C11 O11 -21.2(11)
C10 Fe2 C11 O11 -21.0(9)
C7 Fe2 C11 O11 -86.5(8)
C6 Fe2 C11 O11 -54.1(8)
C8 Fe2 C11 O11 -85.4(9)
Fe1 Fe2 C11 O11 -179.8(10)
C12 Fe2 C11 Fe1 -3.2(3)
C13 Fe2 C11 Fe1 -92.8(2)
C9 Fe2 C11 Fe1 158.5(3)
C10 Fe2 C11 Fe1 158.7(3)
C7 Fe2 C11 Fe1 93.2(3)
C6 Fe2 C11 Fe1 125.7(3)
C8 Fe2 C11 Fe1 94.4(5)
N2 Fe1 C11 O11 -89.6(7)
C12 Fe1 C11 O11 -177.1(7)
C2 Fe1 C11 O11 8.2(9)
C4' Fe1 C11 O11 83.4(10)
C3 Fe1 C11 O11 29.9(9)
C2' Fe1 C11 O11 9.7(13)
C1 Fe1 C11 O11 54.8(16)
C5 Fe1 C11 O11 92.8(8)
C5' Fe1 C11 O11 50.3(12)
C4 Fe1 C11 O11 68.6(8)
C3' Fe1 C11 O11 80.9(15)
N2 Fe1 C11 Fe2 90.6(2)
C12 Fe1 C11 Fe2 3.1(3)
C2 Fe1 C11 Fe2 -171.6(4)
C4' Fe1 C11 Fe2 -96.4(7)
C3 Fe1 C11 Fe2 -149.9(5)
C2' Fe1 C11 Fe2 -170.1(8)
C1 Fe1 C11 Fe2 -124.9(13)
C5 Fe1 C11 Fe2 -87.0(4)
C5' Fe1 C11 Fe2 -129.5(10)
C4 Fe1 C11 Fe2 -111.2(4)
C3' Fe1 C11 Fe2 -98.9(13)
C11 Fe2 C12 O12 178.4(7)
C13 Fe2 C12 O12 -96.6(8)
C9 Fe2 C12 O12 10.8(9)
C10 Fe2 C12 O12 38.1(11)
C7 Fe2 C12 O12 74.0(8)
C6 Fe2 C12 O12 88.7(8)
C8 Fe2 C12 O12 35.6(8)
Fe1 Fe2 C12 O12 175.2(9)
C11 Fe2 C12 Fe1 3.2(3)
C13 Fe2 C12 Fe1 88.2(2)
C9 Fe2 C12 Fe1 -164.4(2)
C10 Fe2 C12 Fe1 -137.1(5)
C7 Fe2 C12 Fe1 -101.2(3)
C6 Fe2 C12 Fe1 -86.5(3)
C8 Fe2 C12 Fe1 -139.6(3)
N2 Fe1 C12 O12 95.0(7)
C11 Fe1 C12 O12 -178.5(7)
C2 Fe1 C12 O12 -4.4(10)
C4' Fe1 C12 O12 -68.0(10)
C3 Fe1 C12 O12 -68.3(12)
C2' Fe1 C12 O12 -3.2(10)
C1 Fe1 C12 O12 -16.6(8)
C5 Fe1 C12 O12 -54.2(8)
C5' Fe1 C12 O12 -85.7(10)
C4 Fe1 C12 O12 -82.8(8)
C3' Fe1 C12 O12 -29.7(11)
N2 Fe1 C12 Fe2 -89.5(2)
C11 Fe1 C12 Fe2 -3.1(3)
C2 Fe1 C12 Fe2 171.0(4)
C4' Fe1 C12 Fe2 107.4(8)
C3 Fe1 C12 Fe2 107.1(9)
C2' Fe1 C12 Fe2 172.3(5)
C1 Fe1 C12 Fe2 158.8(5)
C5 Fe1 C12 Fe2 121.3(4)
C5' Fe1 C12 Fe2 89.7(8)
C4 Fe1 C12 Fe2 92.7(4)
C3' Fe1 C12 Fe2 145.8(8)
C11 Fe2 C13 N1 -125.1(6)
C12 Fe2 C13 N1 136.4(6)
C9 Fe2 C13 N1 18.0(6)
C10 Fe2 C13 N1 -22.8(6)
C7 Fe2 C13 N1 20(2)
C6 Fe2 C13 N1 -50.1(8)
C8 Fe2 C13 N1 49.0(7)
Fe1 Fe2 C13 N1 -174.2(5)
C11 Fe2 C13 C14 52.2(5)
C12 Fe2 C13 C14 -46.4(5)
C9 Fe2 C13 C14 -164.7(5)
C10 Fe2 C13 C14 154.5(5)
C7 Fe2 C13 C14 -162.4(16)
C6 Fe2 C13 C14 127.2(5)
C8 Fe2 C13 C14 -133.7(5)
Fe1 Fe2 C13 C14 3.0(5)
N1 C13 C14 N2 175.9(5)
Fe2 C13 C14 N2 -1.8(8)
C14 C13 N1 C16 161.3(6)
Fe2 C13 N1 C16 -21.3(9)
C14 C13 N1 C15 -11.1(8)
Fe2 C13 N1 C15 166.3(5)
C13 C14 N2 C24 177.3(5)
C13 C14 N2 Fe1 -1.5(8)
C11 Fe1 N2 C14 -44.7(5)
C12 Fe1 N2 C14 51.3(5)
C2 Fe1 N2 C14 -173.2(7)
C4' Fe1 N2 C14 158(3)
C3 Fe1 N2 C14 -137.9(6)
C2' Fe1 N2 C14 171.6(9)
C1 Fe1 N2 C14 149.5(6)
C5 Fe1 N2 C14 131.5(7)
C5' Fe1 N2 C14 -127.9(9)
C4 Fe1 N2 C14 -134.1(9)
C3' Fe1 N2 C14 141.4(8)
C11 Fe1 N2 C24 136.6(5)
C12 Fe1 N2 C24 -127.4(5)
C2 Fe1 N2 C24 8.2(7)
C4' Fe1 N2 C24 -21(3)
C3 Fe1 N2 C24 43.5(6)
C2' Fe1 N2 C24 -7.1(9)
C1 Fe1 N2 C24 -29.2(6)
C5 Fe1 N2 C24 -47.2(8)
C5' Fe1 N2 C24 53.4(10)
C4 Fe1 N2 C24 47.2(11)
C3' Fe1 N2 C24 -37.3(9)
C13 N1 C16 C21 107.6(7)
C15 N1 C16 C21 -79.3(7)
C13 N1 C16 C17 -78.0(8)
C15 N1 C16 C17 95.1(7)
C21 C16 C17 C18 -0.4(9)
N1 C16 C17 C18 -174.5(6)
C21 C16 C17 C22 -178.2(6)
N1 C16 C17 C22 7.7(9)
C16 C17 C18 C19 1.7(10)
C22 C17 C18 C19 179.4(7)
C17 C18 C19 C20 -3.1(12)
C18 C19 C20 C21 3.3(12)
C17 C16 C21 C20 0.5(9)
N1 C16 C21 C20 174.7(6)
C17 C16 C21 C23 179.8(6)
N1 C16 C21 C23 -6.0(9)
C19 C20 C21 C16 -1.9(10)
C19 C20 C21 C23 178.8(7)
C14 N2 C24 C29 -85.6(7)
Fe1 N2 C24 C29 93.2(6)
C14 N2 C24 C25 93.7(7)
Fe1 N2 C24 C25 -87.5(6)
C29 C24 C25 C26 -0.9(9)
N2 C24 C25 C26 179.9(5)
C29 C24 C25 C30 -179.3(6)
N2 C24 C25 C30 1.4(9)
C24 C25 C26 C27 2.4(10)
C30 C25 C26 C27 -179.1(7)
C25 C26 C27 C28 -2.5(11)
C26 C27 C28 C29 1.0(12)
C27 C28 C29 C24 0.6(11)
C27 C28 C29 C31 177.8(7)
C25 C24 C29 C28 -0.6(9)
N2 C24 C29 C28 178.7(6)
C25 C24 C29 C31 -177.8(6)
N2 C24 C29 C31 1.5(9)
